data_4131405
loop_
_publ_author_name
'Liu, Liu Leo'
'Cao, Levy L.'
'Shao, Yue'
'Stephan, Douglas W.'

_publ_section_title
;
 Single Electron Delivery to Lewis Pairs: An Avenue to Anions by Small
 Molecule Activation.
;
_journal_issue 29
_journal_name_full 'Journal of the American Chemical Society'
_journal_page_first 10062
_journal_page_last 10071
_journal_paper_doi 10.1021/jacs.7b05120
_journal_volume 139
_journal_year 2017
_chemical_formula_sum 'C41 H32 B F15 Fe O'
_chemical_formula_weight 892.32
_space_group_crystal_system monoclinic
_space_group_IT_number 14
_space_group_name_Hall '-P 2yn'
_space_group_name_H-M_alt 'P 1 21/n 1'
_atom_sites_solution_hydrogens geom
_audit_creation_method SHELXL-2014/7
_cell_angle_alpha 90
_cell_angle_beta 104.661(5)
_cell_angle_gamma 90
_cell_formula_units_Z 4
_cell_length_a 9.7403(7)
_cell_length_b 28.1925(17)
_cell_length_c 14.3597(9)
_cell_measurement_reflns_used 3874
_cell_measurement_temperature 150(2)
_cell_measurement_theta_max 21.56
_cell_measurement_theta_min 2.40
_cell_volume 3814.8(4)
_computing_structure_refinement 'SHELXL-2014/7 (Sheldrick, 2014)'
_diffrn_ambient_temperature 150(2)
_diffrn_measured_fraction_theta_full 0.999
_diffrn_measured_fraction_theta_max 0.992
_diffrn_measurement_device_type 'Bruker APEX-II CCD'
_diffrn_measurement_method '\f and \w scans'
_diffrn_radiation_type MoK\a
_diffrn_radiation_wavelength 0.71073
_diffrn_reflns_av_R_equivalents 0.0874
_diffrn_reflns_av_unetI/netI 0.0843
_diffrn_reflns_Laue_measured_fraction_full 0.999
_diffrn_reflns_Laue_measured_fraction_max 0.992
_diffrn_reflns_limit_h_max 10
_diffrn_reflns_limit_h_min -12
_diffrn_reflns_limit_k_max 36
_diffrn_reflns_limit_k_min -35
_diffrn_reflns_limit_l_max 18
_diffrn_reflns_limit_l_min -18
_diffrn_reflns_number 38097
_diffrn_reflns_point_group_measured_fraction_full 0.999
_diffrn_reflns_point_group_measured_fraction_max 0.992
_diffrn_reflns_theta_full 25.242
_diffrn_reflns_theta_max 27.224
_diffrn_reflns_theta_min 1.445
_exptl_absorpt_coefficient_mu 0.503
_exptl_absorpt_correction_T_max 0.7455
_exptl_absorpt_correction_T_min 0.7013
_exptl_absorpt_correction_type multi-scan
_exptl_absorpt_process_details
;
multi-scan from symmetry-related measurements
Sortav (Blessing 1995)
;
_exptl_crystal_colour green
_exptl_crystal_density_diffrn 1.554
_exptl_crystal_description block
_exptl_crystal_F_000 1808
_exptl_crystal_size_max 0.32
_exptl_crystal_size_mid 0.21
_exptl_crystal_size_min 0.20
_refine_diff_density_max 0.434
_refine_diff_density_min -0.457
_refine_diff_density_rms 0.080
_refine_ls_extinction_method none
_refine_ls_goodness_of_fit_ref 1.054
_refine_ls_hydrogen_treatment constr
_refine_ls_matrix_type full
_refine_ls_number_parameters 532
_refine_ls_number_reflns 8467
_refine_ls_number_restraints 0
_refine_ls_restrained_S_all 1.054
_refine_ls_R_factor_all 0.1213
_refine_ls_R_factor_gt 0.0625
_refine_ls_shift/su_max 0.001
_refine_ls_shift/su_mean 0.000
_refine_ls_structure_factor_coef Fsqd
_refine_ls_weighting_details 'w=1/[\s^2^(Fo^2^)+(0.0651P)^2^+4.9342P] where P=(Fo^2^+2Fc^2^)/3'
_refine_ls_weighting_scheme calc
_refine_ls_wR_factor_gt 0.1373
_refine_ls_wR_factor_ref 0.1669
_reflns_Friedel_coverage 0.000
_reflns_number_gt 5152
_reflns_number_total 8467
_reflns_threshold_expression 'I > 2\s(I)'
_cod_data_source_file ja7b05120_si_002.cif
_cod_data_source_block 8
_cod_original_sg_symbol_H-M 'P 21/n'
_cod_database_code 4131405
_shelx_shelxl_version_number 2014/7
_shelx_space_group_comment
;
The symmetry employed for this shelxl refinement is uniquely defined
by the following loop, which should always be used as a source of
symmetry information in preference to the above space-group names.
They are only intended as comments.
;

loop_
_space_group_symop_operation_xyz
'x, y, z'
'-x+1/2, y+1/2, -z+1/2'
'-x, -y, -z'
'x-1/2, -y-1/2, z-1/2'

loop_
_atom_site_label
_atom_site_type_symbol
_atom_site_fract_x
_atom_site_fract_y
_atom_site_fract_z
_atom_site_U_iso_or_equiv
_atom_site_adp_type
_atom_site_occupancy
_atom_site_site_symmetry_order
_atom_site_calc_flag
_atom_site_refinement_flags_posn
_atom_site_refinement_flags_adp
Fe01 Fe 1.10626(6) 0.37200(2) 0.75523(4) 0.02401(16) Uani 1 1 d . .
F002 F 0.8355(2) 0.59956(8) 0.72826(17) 0.0322(6) Uani 1 1 d . .
F003 F 0.2435(2) 0.64775(9) 0.59123(16) 0.0332(6) Uani 1 1 d . .
F004 F 0.6903(3) 0.66800(8) 0.80491(18) 0.0378(6) Uani 1 1 d . .
F005 F 1.0033(2) 0.54266(9) 0.85181(18) 0.0362(6) Uani 1 1 d . .
F006 F 0.4609(3) 0.63738(8) 0.47853(17) 0.0358(6) Uani 1 1 d . .
F007 F 0.4344(2) 0.51942(9) 0.78339(18) 0.0357(6) Uani 1 1 d . .
F008 F 0.8926(3) 0.47065(9) 0.93953(18) 0.0388(6) Uani 1 1 d . .
F009 F 0.6086(3) 0.45927(9) 0.90118(18) 0.0403(6) Uani 1 1 d . .
O01 O 0.4126(3) 0.57065(9) 0.60674(19) 0.0236(6) Uani 1 1 d . .
F00B F 0.0421(3) 0.68090(10) 0.66792(18) 0.0443(7) Uani 1 1 d . .
F00C F 0.5143(3) 0.60415(10) 0.90241(17) 0.0434(7) Uani 1 1 d . .
F00D F 0.8244(3) 0.74194(9) 0.7495(2) 0.0492(7) Uani 1 1 d . .
F00E F 0.5888(3) 0.71175(9) 0.4266(2) 0.0495(7) Uani 1 1 d . .
F00F F 0.7788(3) 0.76349(9) 0.5588(2) 0.0530(8) Uani 1 1 d . .
F00G F 0.3079(3) 0.63564(11) 0.97605(18) 0.0542(8) Uani 1 1 d . .
F00H F 0.0688(3) 0.67453(11) 0.8615(2) 0.0492(7) Uani 1 1 d . .
C00I C 0.4613(4) 0.53619(13) 0.5563(3) 0.0202(8) Uani 1 1 d . .
C00J C 0.6305(4) 0.50113(14) 0.4798(3) 0.0215(8) Uani 1 1 d . .
H00A H 0.7208 0.5023 0.4659 0.026 Uiso 1 1 calc R U
C00K C 0.5739(4) 0.64674(14) 0.6445(3) 0.0232(9) Uani 1 1 d . .
C00L C 0.6234(4) 0.56482(13) 0.7525(3) 0.0220(8) Uani 1 1 d . .
C00M C 0.3886(4) 0.62162(13) 0.7418(3) 0.0224(8) Uani 1 1 d . .
C00N C 0.5765(4) 0.52640(14) 0.7974(3) 0.0271(9) Uani 1 1 d . .
C00O C 0.5930(4) 0.53660(14) 0.5356(3) 0.0235(9) Uani 1 1 d . .
H00B H 0.6581 0.5614 0.5599 0.028 Uiso 1 1 calc R U
C00P C 0.5509(4) 0.66151(14) 0.5503(3) 0.0259(9) Uani 1 1 d . .
C00Q C 0.2640(4) 0.64245(14) 0.6877(3) 0.0235(9) Uani 1 1 d . .
C00R C 1.0540(4) 0.39374(14) 0.8808(3) 0.0266(9) Uani 1 1 d . .
C00S C 1.0473(4) 0.44375(14) 0.7517(3) 0.0263(9) Uani 1 1 d . .
C00T C 0.8070(4) 0.50011(15) 0.8772(3) 0.0293(10) Uani 1 1 d . .
C00U C 0.8612(4) 0.53660(15) 0.8338(3) 0.0273(9) Uani 1 1 d . .
C00V C 1.1285(4) 0.43109(14) 0.8467(3) 0.0238(9) Uani 1 1 d . .
C00W C 0.6645(4) 0.67709(14) 0.7089(3) 0.0264(9) Uani 1 1 d . .
C00X C 0.7706(4) 0.56667(14) 0.7717(3) 0.0259(9) Uani 1 1 d . .
C00Y C 1.2868(4) 0.36104(15) 0.7039(3) 0.0298(10) Uani 1 1 d . .
C00Z C 0.6623(4) 0.49468(14) 0.8580(3) 0.0279(9) Uani 1 1 d . .
C010 C 0.1578(4) 0.66029(15) 0.7254(3) 0.0288(10) Uani 1 1 d . .
C011 C 0.9278(4) 0.38405(15) 0.8086(3) 0.0288(10) Uani 1 1 d . .
C012 C 0.3982(4) 0.62171(15) 0.8391(3) 0.0305(10) Uani 1 1 d . .
C013 C 1.1614(4) 0.35168(16) 0.6294(3) 0.0324(10) Uani 1 1 d . .
C014 C 0.6146(5) 0.70038(15) 0.5200(3) 0.0330(10) Uani 1 1 d . .
C015 C 0.1714(4) 0.65775(16) 0.8225(3) 0.0308(10) Uani 1 1 d . .
C016 C 0.9229(4) 0.41486(15) 0.7285(3) 0.0297(10) Uani 1 1 d . .
C017 C 0.2931(5) 0.63861(16) 0.8800(3) 0.0340(10) Uani 1 1 d . .
C018 C 0.7345(4) 0.71538(15) 0.6821(3) 0.0336(11) Uani 1 1 d . .
C019 C 1.2881(5) 0.32936(16) 0.7815(3) 0.0342(10) Uani 1 1 d . .
C01A C 1.0872(5) 0.31419(17) 0.6613(4) 0.0400(12) Uani 1 1 d . .
C01B C 1.2624(5) 0.45433(16) 0.9017(3) 0.0337(10) Uani 1 1 d . .
H01A H 1.2905 0.4787 0.8616 0.051 Uiso 1 1 calc R U
H01B H 1.2468 0.4690 0.9601 0.051 Uiso 1 1 calc R U
H01C H 1.3377 0.4305 0.9196 0.051 Uiso 1 1 calc R U
C01C C 1.1638(5) 0.30046(15) 0.7556(4) 0.0379(11) Uani 1 1 d . .
C01D C 0.7099(5) 0.72674(15) 0.5870(4) 0.0370(11) Uani 1 1 d . .
C01E C 1.0842(5) 0.48169(16) 0.6888(3) 0.0414(12) Uani 1 1 d . .
H01D H 1.1751 0.4961 0.7216 0.062 Uiso 1 1 calc R U
H01E H 1.0917 0.4677 0.6279 0.062 Uiso 1 1 calc R U
H01F H 1.0099 0.5060 0.6761 0.062 Uiso 1 1 calc R U
C01F C 1.4001(5) 0.39621(18) 0.7003(3) 0.0389(11) Uani 1 1 d . .
H01G H 1.3736 0.4136 0.6393 0.058 Uiso 1 1 calc R U
H01H H 1.4111 0.4186 0.7540 0.058 Uiso 1 1 calc R U
H01I H 1.4900 0.3795 0.7053 0.058 Uiso 1 1 calc R U
B01 B 0.5026(5) 0.59962(16) 0.6836(3) 0.0221(10) Uani 1 1 d . .
C01H C 1.0964(6) 0.37116(17) 0.9783(3) 0.0426(12) Uani 1 1 d . .
H01J H 1.1880 0.3840 1.0142 0.064 Uiso 1 1 calc R U
H01K H 1.0244 0.3779 1.0133 0.064 Uiso 1 1 calc R U
H01L H 1.1046 0.3368 0.9712 0.064 Uiso 1 1 calc R U
C01I C 1.1190(5) 0.37630(19) 0.5337(3) 0.0446(12) Uani 1 1 d . .
H01M H 1.1892 0.4008 0.5307 0.067 Uiso 1 1 calc R U
H01N H 1.1146 0.3532 0.4821 0.067 Uiso 1 1 calc R U
H01O H 1.0257 0.3910 0.5259 0.067 Uiso 1 1 calc R U
C01J C 0.8158(5) 0.34930(19) 0.8172(4) 0.0483(13) Uani 1 1 d . .
H01P H 0.7398 0.3493 0.7576 0.072 Uiso 1 1 calc R U
H01Q H 0.8574 0.3175 0.8285 0.072 Uiso 1 1 calc R U
H01R H 0.7767 0.3583 0.8713 0.072 Uiso 1 1 calc R U
C01K C 0.8061(5) 0.4173(2) 0.6384(4) 0.0507(14) Uani 1 1 d . .
H01S H 0.7337 0.3936 0.6410 0.076 Uiso 1 1 calc R U
H01T H 0.7634 0.4490 0.6323 0.076 Uiso 1 1 calc R U
H01U H 0.8445 0.4110 0.5828 0.076 Uiso 1 1 calc R U
C01L C 1.4034(5) 0.3258(2) 0.8736(4) 0.0508(14) Uani 1 1 d . .
H01V H 1.3784 0.3013 0.9148 0.076 Uiso 1 1 calc R U
H01W H 1.4932 0.3175 0.8587 0.076 Uiso 1 1 calc R U
H01X H 1.4135 0.3564 0.9071 0.076 Uiso 1 1 calc R U
C01M C 0.9527(5) 0.2915(2) 0.6034(4) 0.0586(16) Uani 1 1 d . .
H01Y H 0.9231 0.2665 0.6417 0.088 Uiso 1 1 calc R U
H01Z H 0.8779 0.3156 0.5861 0.088 Uiso 1 1 calc R U
H02A H 0.9694 0.2776 0.5446 0.088 Uiso 1 1 calc R U
C01N C 1.1248(6) 0.26131(18) 0.8146(5) 0.0625(17) Uani 1 1 d . .
H02B H 1.1955 0.2594 0.8767 0.094 Uiso 1 1 calc R U
H02C H 1.0311 0.2677 0.8254 0.094 Uiso 1 1 calc R U
H02D H 1.1222 0.2311 0.7803 0.094 Uiso 1 1 calc R U

loop_
_atom_site_aniso_label
_atom_site_aniso_U_11
_atom_site_aniso_U_22
_atom_site_aniso_U_33
_atom_site_aniso_U_23
_atom_site_aniso_U_13
_atom_site_aniso_U_12
Fe01 0.0181(3) 0.0243(3) 0.0297(3) 0.0007(3) 0.0063(2) 0.0011(2)
F002 0.0207(12) 0.0319(13) 0.0458(15) 0.0024(11) 0.0119(11) 0.0002(10)
F003 0.0302(13) 0.0435(15) 0.0243(13) -0.0015(11) 0.0040(10) 0.0125(11)
F004 0.0372(15) 0.0304(14) 0.0386(15) -0.0086(11) -0.0036(11) 0.0009(11)
F005 0.0175(12) 0.0459(15) 0.0439(15) -0.0006(12) 0.0054(11) 0.0082(11)
F006 0.0425(15) 0.0333(14) 0.0298(13) -0.0048(11) 0.0060(11) -0.0071(11)
F007 0.0224(13) 0.0358(14) 0.0474(15) 0.0100(12) 0.0063(11) -0.0034(11)
F008 0.0359(14) 0.0365(14) 0.0388(14) 0.0040(11) 0.0001(11) 0.0138(12)
F009 0.0379(15) 0.0335(14) 0.0471(16) 0.0123(12) 0.0061(12) -0.0032(12)
O01 0.0198(14) 0.0220(14) 0.0291(15) -0.0087(12) 0.0065(12) -0.0001(11)
F00B 0.0268(14) 0.0633(18) 0.0397(15) -0.0057(13) 0.0026(11) 0.0224(13)
F00C 0.0359(15) 0.0646(18) 0.0256(13) -0.0020(12) 0.0002(11) 0.0229(13)
F00D 0.0338(15) 0.0283(14) 0.075(2) -0.0130(13) -0.0054(13) -0.0083(12)
F00E 0.073(2) 0.0376(16) 0.0460(17) 0.0071(13) 0.0302(15) -0.0002(14)
F00F 0.0518(18) 0.0291(15) 0.089(2) -0.0012(14) 0.0385(17) -0.0127(13)
F00G 0.0549(18) 0.083(2) 0.0269(14) -0.0032(14) 0.0147(13) 0.0231(16)
F00H 0.0354(15) 0.071(2) 0.0478(17) -0.0071(15) 0.0223(13) 0.0160(14)
C00I 0.022(2) 0.0182(19) 0.022(2) 0.0015(15) 0.0070(16) 0.0004(16)
C00J 0.0178(19) 0.026(2) 0.022(2) 0.0019(16) 0.0074(16) -0.0014(16)
C00K 0.017(2) 0.022(2) 0.030(2) -0.0046(17) 0.0041(17) 0.0021(16)
C00L 0.021(2) 0.020(2) 0.025(2) -0.0044(16) 0.0057(16) 0.0011(16)
C00M 0.0195(19) 0.0185(19) 0.028(2) -0.0029(17) 0.0037(16) -0.0015(16)
C00N 0.023(2) 0.025(2) 0.031(2) -0.0061(17) 0.0013(17) 0.0012(17)
C00O 0.023(2) 0.020(2) 0.028(2) -0.0032(16) 0.0070(17) -0.0063(16)
C00P 0.021(2) 0.023(2) 0.033(2) -0.0066(17) 0.0070(18) -0.0003(17)
C00Q 0.021(2) 0.025(2) 0.023(2) -0.0030(16) 0.0055(16) 0.0009(17)
C00R 0.026(2) 0.023(2) 0.034(2) 0.0038(18) 0.0144(18) 0.0029(18)
C00S 0.028(2) 0.022(2) 0.029(2) 0.0006(17) 0.0070(18) 0.0052(17)
C00T 0.028(2) 0.032(2) 0.026(2) 0.0002(18) 0.0026(18) 0.0099(19)
C00U 0.015(2) 0.034(2) 0.032(2) -0.0087(19) 0.0038(17) 0.0058(17)
C00V 0.023(2) 0.023(2) 0.028(2) -0.0008(17) 0.0127(17) 0.0003(17)
C00W 0.020(2) 0.024(2) 0.034(2) -0.0034(18) 0.0035(17) 0.0058(17)
C00X 0.022(2) 0.024(2) 0.033(2) -0.0058(18) 0.0089(18) 0.0014(17)
C00Y 0.024(2) 0.034(2) 0.034(2) -0.0012(19) 0.0113(19) 0.0040(18)
C00Z 0.032(2) 0.022(2) 0.030(2) -0.0007(17) 0.0078(18) -0.0016(18)
C010 0.019(2) 0.034(2) 0.032(2) -0.0026(18) 0.0021(18) 0.0063(18)
C011 0.019(2) 0.028(2) 0.042(3) 0.0008(19) 0.0121(19) 0.0006(17)
C012 0.024(2) 0.035(2) 0.030(2) -0.0047(19) 0.0017(18) 0.0084(19)
C013 0.025(2) 0.038(3) 0.037(2) -0.011(2) 0.0123(19) 0.002(2)
C014 0.037(3) 0.029(2) 0.038(3) -0.001(2) 0.019(2) 0.003(2)
C015 0.022(2) 0.038(3) 0.034(2) -0.009(2) 0.0108(19) 0.0056(19)
C016 0.023(2) 0.032(2) 0.034(2) -0.0022(19) 0.0058(18) 0.0042(18)
C017 0.036(3) 0.042(3) 0.025(2) -0.0039(19) 0.0102(19) 0.006(2)
C018 0.021(2) 0.023(2) 0.054(3) -0.013(2) 0.004(2) 0.0002(18)
C019 0.025(2) 0.036(3) 0.042(3) 0.000(2) 0.0076(19) 0.0097(19)
C01A 0.031(3) 0.037(3) 0.052(3) -0.015(2) 0.012(2) -0.003(2)
C01B 0.033(2) 0.035(2) 0.035(2) -0.003(2) 0.010(2) -0.005(2)
C01C 0.029(2) 0.026(2) 0.063(3) 0.002(2) 0.019(2) 0.0059(19)
C01D 0.029(2) 0.022(2) 0.066(3) -0.001(2) 0.023(2) -0.0017(19)
C01E 0.057(3) 0.030(2) 0.040(3) 0.006(2) 0.018(2) 0.000(2)
C01F 0.027(2) 0.055(3) 0.038(3) -0.005(2) 0.013(2) -0.004(2)
B01 0.019(2) 0.021(2) 0.027(2) -0.0045(19) 0.0068(19) 0.0009(18)
C01H 0.056(3) 0.040(3) 0.034(3) 0.007(2) 0.016(2) 0.002(2)
C01I 0.040(3) 0.064(3) 0.031(2) -0.013(2) 0.011(2) 0.000(3)
C01J 0.030(3) 0.050(3) 0.071(4) -0.003(3) 0.024(3) -0.012(2)
C01K 0.027(3) 0.059(3) 0.055(3) 0.000(3) -0.010(2) 0.009(2)
C01L 0.034(3) 0.061(4) 0.055(3) 0.011(3) 0.007(2) 0.016(3)
C01M 0.044(3) 0.050(3) 0.079(4) -0.029(3) 0.010(3) -0.019(3)
C01N 0.062(4) 0.028(3) 0.106(5) 0.015(3) 0.039(4) 0.009(3)

loop_
_atom_type_symbol
_atom_type_description
_atom_type_scat_dispersion_real
_atom_type_scat_dispersion_imag
_atom_type_scat_source
C C 0.0033 0.0016 'International Tables Vol C Tables 4.2.6.8 and 6.1.1.4'
H H 0.0000 0.0000 'International Tables Vol C Tables 4.2.6.8 and 6.1.1.4'
B B 0.0013 0.0007 'International Tables Vol C Tables 4.2.6.8 and 6.1.1.4'
O O 0.0106 0.0060 'International Tables Vol C Tables 4.2.6.8 and 6.1.1.4'
F F 0.0171 0.0103 'International Tables Vol C Tables 4.2.6.8 and 6.1.1.4'
Fe Fe 0.3463 0.8444 'International Tables Vol C Tables 4.2.6.8 and 6.1.1.4'

loop_
_geom_angle_atom_site_label_1
_geom_angle_atom_site_label_2
_geom_angle_atom_site_label_3
_geom_angle
_geom_angle_site_symmetry_1
_geom_angle_site_symmetry_3
C00R Fe01 C013 178.65(17) . .
C00R Fe01 C01C 113.87(18) . .
C013 Fe01 C01C 67.12(19) . .
C00R Fe01 C00Y 139.27(17) . .
C013 Fe01 C00Y 39.96(16) . .
C01C Fe01 C00Y 67.09(17) . .
C00R Fe01 C01A 141.68(18) . .
C013 Fe01 C01A 39.67(18) . .
C01C Fe01 C01A 39.79(19) . .
C00Y Fe01 C01A 66.66(17) . .
C00R Fe01 C019 113.17(17) . .
C013 Fe01 C019 66.91(18) . .
C01C Fe01 C019 39.90(17) . .
C00Y Fe01 C019 39.78(17) . .
C01A Fe01 C019 66.56(18) . .
C00R Fe01 C011 39.67(16) . .
C013 Fe01 C011 141.08(17) . .
C01C Fe01 C011 113.65(17) . .
C00Y Fe01 C011 178.81(18) . .
C01A Fe01 C011 114.52(18) . .
C019 Fe01 C011 140.23(18) . .
C00R Fe01 C00V 40.06(15) . .
C013 Fe01 C00V 138.59(17) . .
C01C Fe01 C00V 141.09(18) . .
C00Y Fe01 C00V 112.00(16) . .
C01A Fe01 C00V 178.26(18) . .
C019 Fe01 C00V 113.23(17) . .
C011 Fe01 C00V 66.83(16) . .
C00R Fe01 C00S 67.24(16) . .
C013 Fe01 C00S 111.79(17) . .
C01C Fe01 C00S 178.79(19) . .
C00Y Fe01 C00S 112.48(17) . .
C01A Fe01 C00S 139.02(18) . .
C019 Fe01 C00S 140.43(17) . .
C011 Fe01 C00S 66.81(16) . .
C00V Fe01 C00S 40.08(15) . .
C00R Fe01 C016 66.93(16) . .
C013 Fe01 C016 113.00(17) . .
C01C Fe01 C016 140.02(18) . .
C00Y Fe01 C016 140.19(17) . .
C01A Fe01 C016 113.32(18) . .
C019 Fe01 C016 179.9(2) . .
C011 Fe01 C016 39.81(16) . .
C00V Fe01 C016 66.89(16) . .
C00S Fe01 C016 39.65(16) . .
C00I O01 B01 124.8(3) . .
O01 C00I C00O 124.8(3) . .
O01 C00I C00J 117.2(3) . 3_666
C00O C00I C00J 117.9(3) . 3_666
C00O C00J C00I 121.4(3) . 3_666
C00O C00J H00A 119.3 . .
C00I C00J H00A 119.3 3_666 .
C00P C00K C00W 112.5(4) . .
C00P C00K B01 126.6(3) . .
C00W C00K B01 120.9(4) . .
C00X C00L C00N 112.3(4) . .
C00X C00L B01 129.6(4) . .
C00N C00L B01 118.1(3) . .
C012 C00M C00Q 113.0(4) . .
C012 C00M B01 128.7(3) . .
C00Q C00M B01 118.2(3) . .
F007 C00N C00Z 115.6(4) . .
F007 C00N C00L 118.9(3) . .
C00Z C00N C00L 125.5(4) . .
C00J C00O C00I 120.7(4) . .
C00J C00O H00B 119.6 . .
C00I C00O H00B 119.6 . .
F006 C00P C00K 120.5(4) . .
F006 C00P C014 114.5(4) . .
C00K C00P C014 125.0(4) . .
F003 C00Q C010 115.4(3) . .
F003 C00Q C00M 119.9(3) . .
C010 C00Q C00M 124.7(4) . .
C011 C00R C00V 108.2(4) . .
C011 C00R C01H 125.7(4) . .
C00V C00R C01H 126.0(4) . .
C011 C00R Fe01 70.6(2) . .
C00V C00R Fe01 70.4(2) . .
C01H C00R Fe01 127.8(3) . .
C016 C00S C00V 108.0(4) . .
C016 C00S C01E 125.8(4) . .
C00V C00S C01E 126.1(4) . .
C016 C00S Fe01 70.5(2) . .
C00V C00S Fe01 69.9(2) . .
C01E C00S Fe01 126.6(3) . .
F008 C00T C00Z 119.8(4) . .
F008 C00T C00U 121.2(4) . .
C00Z C00T C00U 119.0(4) . .
F005 C00U C00T 120.0(4) . .
F005 C00U C00X 120.2(4) . .
C00T C00U C00X 119.8(4) . .
C00R C00V C00S 107.6(3) . .
C00R C00V C01B 126.3(4) . .
C00S C00V C01B 126.1(4) . .
C00R C00V Fe01 69.5(2) . .
C00S C00V Fe01 70.0(2) . .
C01B C00V Fe01 128.1(3) . .
F004 C00W C018 116.8(4) . .
F004 C00W C00K 118.6(4) . .
C018 C00W C00K 124.6(4) . .
F002 C00X C00U 114.9(3) . .
F002 C00X C00L 120.7(4) . .
C00U C00X C00L 124.4(4) . .
C019 C00Y C013 107.9(4) . .
C019 C00Y C01F 125.6(4) . .
C013 C00Y C01F 126.5(4) . .
C019 C00Y Fe01 70.1(2) . .
C013 C00Y Fe01 69.9(2) . .
C01F C00Y Fe01 127.4(3) . .
F009 C00Z C00N 121.9(4) . .
F009 C00Z C00T 119.2(4) . .
C00N C00Z C00T 118.9(4) . .
F00B C010 C015 119.7(4) . .
F00B C010 C00Q 120.7(4) . .
C015 C010 C00Q 119.5(4) . .
C00R C011 C016 108.4(4) . .
C00R C011 C01J 125.5(4) . .
C016 C011 C01J 126.0(4) . .
C00R C011 Fe01 69.7(2) . .
C016 C011 Fe01 70.5(2) . .
C01J C011 Fe01 127.9(3) . .
F00C C012 C00M 120.8(4) . .
F00C C012 C017 115.0(4) . .
C00M C012 C017 124.2(4) . .
C01A C013 C00Y 107.7(4) . .
C01A C013 C01I 126.5(4) . .
C00Y C013 C01I 125.8(4) . .
C01A C013 Fe01 70.3(3) . .
C00Y C013 Fe01 70.1(2) . .
C01I C013 Fe01 126.4(3) . .
F00E C014 C01D 119.6(4) . .
F00E C014 C00P 121.2(4) . .
C01D C014 C00P 119.1(4) . .
F00H C015 C010 120.9(4) . .
F00H C015 C017 120.4(4) . .
C010 C015 C017 118.6(4) . .
C00S C016 C011 107.8(4) . .
C00S C016 C01K 126.2(4) . .
C011 C016 C01K 125.9(4) . .
C00S C016 Fe01 69.8(2) . .
C011 C016 Fe01 69.7(2) . .
C01K C016 Fe01 127.5(3) . .
F00G C017 C015 119.4(4) . .
F00G C017 C012 120.7(4) . .
C015 C017 C012 119.9(4) . .
F00D C018 C01D 120.2(4) . .
F00D C018 C00W 120.5(4) . .
C01D C018 C00W 119.2(4) . .
C00Y C019 C01C 108.3(4) . .
C00Y C019 C01L 125.8(4) . .
C01C C019 C01L 125.8(4) . .
C00Y C019 Fe01 70.1(2) . .
C01C C019 Fe01 70.0(2) . .
C01L C019 Fe01 127.2(3) . .
C013 C01A C01C 108.8(4) . .
C013 C01A C01M 125.5(5) . .
C01C C01A C01M 125.6(5) . .
C013 C01A Fe01 70.1(3) . .
C01C C01A Fe01 70.1(3) . .
C01M C01A Fe01 127.5(3) . .
C00V C01B H01A 109.5 . .
C00V C01B H01B 109.5 . .
H01A C01B H01B 109.5 . .
C00V C01B H01C 109.5 . .
H01A C01B H01C 109.5 . .
H01B C01B H01C 109.5 . .
C01A C01C C019 107.3(4) . .
C01A C01C C01N 126.3(5) . .
C019 C01C C01N 126.4(5) . .
C01A C01C Fe01 70.2(3) . .
C019 C01C Fe01 70.1(2) . .
C01N C01C Fe01 127.3(3) . .
F00F C01D C018 120.4(4) . .
F00F C01D C014 120.2(4) . .
C018 C01D C014 119.4(4) . .
C00S C01E H01D 109.5 . .
C00S C01E H01E 109.5 . .
H01D C01E H01E 109.5 . .
C00S C01E H01F 109.5 . .
H01D C01E H01F 109.5 . .
H01E C01E H01F 109.5 . .
C00Y C01F H01G 109.5 . .
C00Y C01F H01H 109.5 . .
H01G C01F H01H 109.5 . .
C00Y C01F H01I 109.5 . .
H01G C01F H01I 109.5 . .
H01H C01F H01I 109.5 . .
O01 B01 C00L 108.6(3) . .
O01 B01 C00K 114.3(3) . .
C00L B01 C00K 112.5(3) . .
O01 B01 C00M 103.6(3) . .
C00L B01 C00M 112.5(3) . .
C00K B01 C00M 105.1(3) . .
C00R C01H H01J 109.5 . .
C00R C01H H01K 109.5 . .
H01J C01H H01K 109.5 . .
C00R C01H H01L 109.5 . .
H01J C01H H01L 109.5 . .
H01K C01H H01L 109.5 . .
C013 C01I H01M 109.5 . .
C013 C01I H01N 109.5 . .
H01M C01I H01N 109.5 . .
C013 C01I H01O 109.5 . .
H01M C01I H01O 109.5 . .
H01N C01I H01O 109.5 . .
C011 C01J H01P 109.5 . .
C011 C01J H01Q 109.5 . .
H01P C01J H01Q 109.5 . .
C011 C01J H01R 109.5 . .
H01P C01J H01R 109.5 . .
H01Q C01J H01R 109.5 . .
C016 C01K H01S 109.5 . .
C016 C01K H01T 109.5 . .
H01S C01K H01T 109.5 . .
C016 C01K H01U 109.5 . .
H01S C01K H01U 109.5 . .
H01T C01K H01U 109.5 . .
C019 C01L H01V 109.5 . .
C019 C01L H01W 109.5 . .
H01V C01L H01W 109.5 . .
C019 C01L H01X 109.5 . .
H01V C01L H01X 109.5 . .
H01W C01L H01X 109.5 . .
C01A C01M H01Y 109.5 . .
C01A C01M H01Z 109.5 . .
H01Y C01M H01Z 109.5 . .
C01A C01M H02A 109.5 . .
H01Y C01M H02A 109.5 . .
H01Z C01M H02A 109.5 . .
C01C C01N H02B 109.5 . .
C01C C01N H02C 109.5 . .
H02B C01N H02C 109.5 . .
C01C C01N H02D 109.5 . .
H02B C01N H02D 109.5 . .
H02C C01N H02D 109.5 . .

loop_
_geom_bond_atom_site_label_1
_geom_bond_atom_site_label_2
_geom_bond_distance
_geom_bond_site_symmetry_2
Fe01 C00R 2.086(4) .
Fe01 C013 2.092(4) .
Fe01 C01C 2.093(4) .
Fe01 C00Y 2.094(4) .
Fe01 C01A 2.094(5) .
Fe01 C019 2.095(4) .
Fe01 C011 2.098(4) .
Fe01 C00V 2.099(4) .
Fe01 C00S 2.100(4) .
Fe01 C016 2.109(4) .
F002 C00X 1.359(5) .
F003 C00Q 1.357(4) .
F004 C00W 1.362(5) .
F005 C00U 1.353(4) .
F006 C00P 1.355(4) .
F007 C00N 1.362(5) .
F008 C00T 1.345(4) .
F009 C00Z 1.349(5) .
O01 C00I 1.367(4) .
O01 B01 1.471(5) .
F00B C010 1.349(5) .
F00C C012 1.353(5) .
F00D C018 1.355(5) .
F00E C014 1.340(5) .
F00F C01D 1.352(5) .
F00G C017 1.353(5) .
F00H C015 1.348(5) .
C00I C00O 1.389(5) .
C00I C00J 1.393(5) 3_666
C00J C00O 1.387(5) .
C00J C00I 1.393(5) 3_666
C00J H00A 0.9500 .
C00K C00P 1.378(6) .
C00K C00W 1.397(5) .
C00K B01 1.661(6) .
C00L C00X 1.391(5) .
C00L C00N 1.395(6) .
C00L B01 1.654(6) .
C00M C012 1.376(6) .
C00M C00Q 1.394(5) .
C00M B01 1.670(6) .
C00N C00Z 1.374(6) .
C00O H00B 0.9500 .
C00P C014 1.382(6) .
C00Q C010 1.378(6) .
C00R C011 1.420(6) .
C00R C00V 1.434(6) .
C00R C01H 1.498(6) .
C00S C016 1.427(6) .
C00S C00V 1.439(5) .
C00S C01E 1.500(6) .
C00T C00Z 1.374(6) .
C00T C00U 1.375(6) .
C00U C00X 1.377(6) .
C00V C01B 1.494(6) .
C00W C018 1.382(6) .
C00Y C019 1.425(6) .
C00Y C013 1.430(6) .
C00Y C01F 1.495(6) .
C010 C015 1.369(6) .
C011 C016 1.432(6) .
C011 C01J 1.494(6) .
C012 C017 1.387(6) .
C013 C01A 1.420(7) .
C013 C01I 1.501(6) .
C014 C01D 1.374(6) .
C015 C017 1.372(6) .
C016 C01K 1.493(6) .
C018 C01D 1.363(7) .
C019 C01C 1.429(6) .
C019 C01L 1.506(6) .
C01A C01C 1.425(7) .
C01A C01M 1.506(6) .
C01B H01A 0.9800 .
C01B H01B 0.9800 .
C01B H01C 0.9800 .
C01C C01N 1.498(7) .
C01E H01D 0.9800 .
C01E H01E 0.9800 .
C01E H01F 0.9800 .
C01F H01G 0.9800 .
C01F H01H 0.9800 .
C01F H01I 0.9800 .
C01H H01J 0.9800 .
C01H H01K 0.9800 .
C01H H01L 0.9800 .
C01I H01M 0.9800 .
C01I H01N 0.9800 .
C01I H01O 0.9800 .
C01J H01P 0.9800 .
C01J H01Q 0.9800 .
C01J H01R 0.9800 .
C01K H01S 0.9800 .
C01K H01T 0.9800 .
C01K H01U 0.9800 .
C01L H01V 0.9800 .
C01L H01W 0.9800 .
C01L H01X 0.9800 .
C01M H01Y 0.9800 .
C01M H01Z 0.9800 .
C01M H02A 0.9800 .
C01N H02B 0.9800 .
C01N H02C 0.9800 .
C01N H02D 0.9800 .
